data_2104577
loop_
_publ_author_name
'Marsh, Richard E.'

_publ_section_title
;
 Space groups <i>P</i>1 and <i>Cc</i>: how are they doing?
;
_journal_coeditor_code BK5088
_journal_issue 6
_journal_name_full 'Acta Crystallographica Section B'
_journal_page_first 782
_journal_page_last 783
_journal_paper_doi 10.1107/S0108768109046448
_journal_volume 65
_journal_year 2009
_chemical_formula_moiety 'C18 H28 Cl2 N2 P2 Pd, C H2 Cl2'
_chemical_formula_sum 'C19 H30 Cl4 N2 P2 Pd'
_chemical_formula_weight 596.64
_chemical_name_common PdCl2(t-Bu-QuinoxP*)
_chemical_name_systematic
;
((R,R)-2,3-bis((t-butyl)methylphosphino)quinoxaline)-dichloro-palladium
dichloromethane solvate
;
_space_group_IT_number 4
_symmetry_cell_setting monoclinic
_symmetry_space_group_name_Hall 'P 2yb'
_symmetry_space_group_name_H-M 'P 1 21 1'
_cell_angle_alpha 90.
_cell_angle_beta 99.03
_cell_angle_gamma 90.
_cell_formula_units_Z 2
_cell_length_a 7.9747(3)
_cell_length_b 15.2901(6)
_cell_length_c 10.4868(4)
_cell_measurement_reflns_used 6630
_cell_measurement_temperature 173
_cell_measurement_theta_max 28.41
_cell_measurement_theta_min 2.38
_cell_volume 1262.85(8)
_diffrn_ambient_temperature 173
_diffrn_measurement_device_type 'CCD area detector'
_diffrn_radiation_monochromator graphite
_diffrn_radiation_source 'fine-focus sealed tube'
_diffrn_radiation_type MoK\a
_diffrn_radiation_wavelength 0.71073
_exptl_crystal_colour yellow
_exptl_crystal_density_diffrn 1.569
_exptl_crystal_density_method 'not measured'
_exptl_crystal_description prism
_exptl_crystal_F_000 604
_exptl_crystal_size_max 0.39
_exptl_crystal_size_mid 0.30
_exptl_crystal_size_min 0.30
_cod_data_source_file bk5088.cif
_cod_data_source_block MILDUH
_cod_original_cell_volume 1262.86(8)
_cod_original_sg_symbol_H-M P2(1)
_cod_database_code 2104577

loop_
_symmetry_equiv_pos_as_xyz
'x, y, z'
'-x, 1/2+y, -z'

loop_
_atom_site_label
_atom_site_type_symbol
_atom_site_fract_x
_atom_site_fract_y
_atom_site_fract_z
_atom_site_occupancy
Pd1 Pd 0.90006 0.24720 0.60222 1
P1 P 0.79687 0.25968 0.39238 1
P2 P 0.72488 0.13390 0.60782 1
N1 N 0.5400 0.17514 0.2340 1
N2 N 0.5232 0.04075 0.4190 1
Cl1 Cl 1.04194 0.38284 0.59816 1
Cl2 Cl 1.03676 0.21268 0.81307 1
C1 C 0.7002 0.3630 0.3396 1
H1 H 0.6046 0.3744 0.3854 1
H2 H 0.6594 0.3606 0.2465 1
H3 H 0.7843 0.4098 0.3582 1
C2 C 0.9586 0.2308 0.2880 1
C3 C 1.0216 0.1388 0.3287 1
H4 H 1.0714 0.1390 0.4202 1
H5 H 1.1075 0.1206 0.2768 1
H6 H 0.9260 0.0978 0.3150 1
C4 C 0.8805 0.2330 0.1445 1
H7 H 0.9669 0.2168 0.0919 1
H8 H 0.8388 0.2920 0.1212 1
H9 H 0.7858 0.1914 0.1288 1
C5 C 1.1067 0.2952 0.3106 1
H10 H 1.1930 0.2780 0.2585 1
H11 H 1.1564 0.2950 0.4021 1
H12 H 1.0656 0.3540 0.2855 1
C6 C 0.8153 0.0304 0.6666 1
H13 H 0.9076 0.0146 0.6192 1
H14 H 0.7274 -0.0150 0.6534 1
H15 H 0.8599 0.0352 0.7588 1
C7 C 0.5434 0.1618 0.6940 1
C8 C 0.4336 0.0808 0.7066 1
H16 H 0.3379 0.0968 0.7502 1
H17 H 0.5022 0.0359 0.7571 1
H18 H 0.3904 0.0578 0.6204 1
C9 C 0.6136 0.1974 0.8286 1
H19 H 0.5194 0.2098 0.8757 1
H20 H 0.6773 0.2513 0.8201 1
H21 H 0.6890 0.1538 0.8762 1
C10 C 0.4374 0.2326 0.6155 1
H22 H 0.5104 0.2824 0.6028 1
H23 H 0.3467 0.2520 0.6620 1
H24 H 0.3875 0.2088 0.5314 1
C11 C 0.6326 0.1768 0.3496 1
C12 C 0.6190 0.1106 0.4445 1
C13 C 0.4329 0.0350 0.2972 1
C14 C 0.3270 -0.0379 0.2632 1
H25 H 0.3224 -0.0838 0.3238 1
C15 C 0.2302 -0.0428 0.1428 1
H26 H 0.1600 -0.0923 0.1200 1
C16 C 0.2348 0.0254 0.0527 1
H27 H 0.1682 0.0208 -0.0305 1
C17 C 0.3342 0.0986 0.0834 1
H28 H 0.3336 0.1448 0.0230 1
C18 C 0.4371 0.1038 0.2060 1
Cl3 Cl 0.21715 0.50218 0.94706 1
Cl4 Cl 0.39144 0.34306 1.04132 1
C19 C 0.2949 0.4012 0.9065 1
H29 H 0.3784 0.4104 0.8472 1
H30 H 0.2002 0.3660 0.8602 1

loop_
_geom_angle_atom_site_label_1
_geom_angle_atom_site_label_2
_geom_angle_atom_site_label_3
_geom_angle
_geom_angle_site_symmetry_1
_geom_angle_site_symmetry_2
_geom_angle_site_symmetry_3
_geom_angle_publ_flag
Cl1 Pd1 Cl2 93.49 . . . yes
Cl1 Pd1 P1 90.61 . . . yes
Cl1 Pd1 P2 169.68 . . . yes
Cl2 Pd1 P1 169.82 . . . yes
Cl2 Pd1 P2 90.04 . . . yes
P1 Pd1 P2 87.53 . . . yes
Pd1 P1 C1 116.76 . . . yes
Pd1 P1 C2 112.03 . . . yes
Pd1 P1 C11 108.77 . . . yes
C1 P1 C2 109.11 . . . yes
C1 P1 C11 106.04 . . . yes
C2 P1 C11 103.07 . . . yes
Pd1 P2 C6 118.09 . . . yes
Pd1 P2 C7 111.74 . . . yes
Pd1 P2 C12 109.07 . . . yes
C6 P2 C7 109.41 . . . yes
C6 P2 C12 104.52 . . . yes
C7 P2 C12 102.65 . . . yes
C11 N1 C18 116.32 . . . yes
C12 N2 C13 116.48 . . . yes
P1 C2 C3 106.25 . . . yes
P1 C2 C4 110.93 . . . yes
P1 C2 C5 110.14 . . . yes
C3 C2 C4 110.97 . . . no
C3 C2 C5 109.70 . . . no
C4 C2 C5 108.82 . . . no
P2 C7 C8 110.64 . . . yes
P2 C7 C9 109.08 . . . yes
P2 C7 C10 107.75 . . . yes
C8 C7 C9 109.75 . . . no
C8 C7 C10 110.03 . . . no
C9 C7 C10 109.55 . . . no
P1 C11 N1 121.08 . . . yes
P1 C11 C12 116.62 . . . yes
N1 C11 C12 122.15 . . . yes
P2 C12 N2 121.22 . . . yes
P2 C12 C11 116.08 . . . yes
N2 C12 C11 122.41 . . . yes
N2 C13 C14 119.59 . . . yes
N2 C13 C18 120.99 . . . yes
C14 C13 C18 119.33 . . . no
C13 C14 C15 120.20 . . . no
C14 C15 C16 120.31 . . . no
C15 C16 C17 121.15 . . . no
C16 C17 C18 119.18 . . . no
N1 C18 C13 121.37 . . . yes
N1 C18 C17 118.84 . . . yes
C13 C18 C17 119.79 . . . no
Cl3 C19 Cl4 112.51 . . . yes

loop_
_geom_bond_atom_site_label_1
_geom_bond_atom_site_label_2
_geom_bond_distance
_geom_bond_site_symmetry_1
_geom_bond_site_symmetry_2
_geom_bond_publ_flag
Pd1 Cl1 2.3661 . . yes
Pd1 Cl2 2.3663 . . yes
Pd1 P1 2.2333 . . yes
Pd1 P2 2.2320 . . yes
Cl3 C19 1.7413 . . yes
Cl4 C19 1.7436 . . yes
P1 C2 1.8708 . . yes
P1 C1 1.8062 . . yes
P1 C11 1.8272 . . yes
P2 C7 1.8719 . . yes
P2 C6 1.8069 . . yes
P2 C12 1.8219 . . yes
N1 C11 1.3170 . . yes
N1 C18 1.3689 . . yes
N2 C13 1.3671 . . yes
N2 C12 1.3159 . . yes
C2 C5 1.5273 . . no
C2 C3 1.5317 . . no
C2 C4 1.5360 . . no
C7 C10 1.5316 . . no
C7 C8 1.5344 . . no
C7 C9 1.5343 . . no
C11 C12 1.4355 . . no
C13 C14 1.4101 . . no
C13 C18 1.4257 . . no
C14 C15 1.3747 . . no
C15 C16 1.4115 . . no
C16 C17 1.3801 . . no
C17 C18 1.4147 . . no
C1 H2 0.9800 . . no
C1 H3 0.9800 . . no
C1 H1 0.9800 . . no
C3 H6 0.9800 . . no
C3 H4 0.9800 . . no
C3 H5 0.9800 . . no
C4 H9 0.9800 . . no
C4 H7 0.9800 . . no
C4 H8 0.9800 . . no
C5 H10 0.9800 . . no
C5 H11 0.9800 . . no
C5 H12 0.9800 . . no
C6 H13 0.9800 . . no
C6 H15 0.9800 . . no
C6 H14 0.9800 . . no
C8 H17 0.9800 . . no
C8 H18 0.9800 . . no
C8 H16 0.9800 . . no
C9 H21 0.9800 . . no
C9 H19 0.9800 . . no
C9 H20 0.9800 . . no
C10 H24 0.9800 . . no
C10 H22 0.9800 . . no
C10 H23 0.9800 . . no
C14 H25 0.9500 . . no
C15 H26 0.9500 . . no
C16 H27 0.9500 . . no
C17 H28 0.9500 . . no
C19 H29 0.9900 . . no
C19 H30 0.9900 . . no
